data_4319989
loop_
_publ_author_name
'Katherine J. Franz'
'Linda H. Doerrer'
'Bernhard Spingler'
'Stephen J. Lippard'

_publ_section_title
;
 Pentacoordinate Cobalt(III) Thiolate and Nitrosyl Tropocoronand Compounds
;
_journal_name_full 'Inorganic Chemistry'
_journal_page_first 3774
_journal_page_last 3780
_journal_paper_doi 10.1021/ic010181l
_journal_volume 40
_journal_year 2001
_chemical_formula_sum 'C22 H26 Co N5 O'
_chemical_formula_weight 435.41
_chemical_name_common '[Co(NO)(TC-4,4)]'
_chemical_name_systematic
;
   ?
;
_space_group_IT_number 14
_symmetry_cell_setting monoclinic
_symmetry_space_group_name_Hall '-P 2ybc'
_symmetry_space_group_name_H-M 'P 1 21/c 1'
_atom_sites_solution_hydrogens geom
_atom_sites_solution_primary direct
_atom_sites_solution_secondary difmap
_audit_creation_method SHELXL-97
_cell_angle_alpha 90.00
_cell_angle_beta 104.077(2)
_cell_angle_gamma 90.00
_cell_formula_units_Z 4
_cell_length_a 12.7912(12)
_cell_length_b 16.1375(16)
_cell_length_c 9.8617(10)
_cell_measurement_temperature 155(2)
_cell_volume 1974.5(3)
_computing_cell_refinement 'Bruker SMART'
_computing_data_collection 'Bruker SMART'
_computing_data_reduction 'Bruker SHELXTL'
_computing_molecular_graphics 'Bruker SHELXTL'
_computing_publication_material 'Bruker SHELXTL'
_computing_structure_refinement 'SHELXL-97 (Sheldrick, 1997)'
_computing_structure_solution 'SHELXS-97 (Sheldrick, 1990)'
_diffrn_ambient_temperature 155(2)
_diffrn_measured_fraction_theta_full 0.960
_diffrn_measured_fraction_theta_max 0.960
_diffrn_measurement_device_type 'CCD area detector'
_diffrn_measurement_method 'phi and omega scans'
_diffrn_radiation_monochromator graphite
_diffrn_radiation_source 'fine-focus sealed tube'
_diffrn_radiation_type MoK\a
_diffrn_radiation_wavelength 0.71073
_diffrn_reflns_av_R_equivalents 0.1299
_diffrn_reflns_av_sigmaI/netI 0.2136
_diffrn_reflns_limit_h_max 16
_diffrn_reflns_limit_h_min -8
_diffrn_reflns_limit_k_max 21
_diffrn_reflns_limit_k_min -20
_diffrn_reflns_limit_l_max 13
_diffrn_reflns_limit_l_min -13
_diffrn_reflns_number 11864
_diffrn_reflns_theta_full 28.28
_diffrn_reflns_theta_max 28.28
_diffrn_reflns_theta_min 1.64
_exptl_absorpt_coefficient_mu 0.893
_exptl_absorpt_correction_T_max 1.000000
_exptl_absorpt_correction_T_min 0.700615
_exptl_absorpt_correction_type SADABA
_exptl_crystal_colour brown
_exptl_crystal_density_diffrn 1.465
_exptl_crystal_density_method 'not measured'
_exptl_crystal_description plate
_exptl_crystal_F_000 912
_exptl_crystal_size_max 0.2
_exptl_crystal_size_mid 0.1
_exptl_crystal_size_min 0.05
_refine_diff_density_max 0.578
_refine_diff_density_min -0.710
_refine_diff_density_rms 0.204
_refine_ls_extinction_method none
_refine_ls_goodness_of_fit_ref 1.013
_refine_ls_hydrogen_treatment mixed
_refine_ls_matrix_type full
_refine_ls_number_parameters 271
_refine_ls_number_reflns 4698
_refine_ls_number_restraints 0
_refine_ls_restrained_S_all 1.013
_refine_ls_R_factor_all 0.2093
_refine_ls_R_factor_gt 0.0863
_refine_ls_shift/su_max 0.024
_refine_ls_shift/su_mean 0.003
_refine_ls_structure_factor_coef Fsqd
_refine_ls_weighting_details 'calc w=1/[\s^2^(Fo^2^)+(0.0985P)^2^+0.0000P] where P=(Fo^2^+2Fc^2^)/3'
_refine_ls_weighting_scheme calc
_refine_ls_wR_factor_gt 0.1637
_refine_ls_wR_factor_ref 0.2318
_reflns_number_gt 2164
_reflns_number_total 4698
_reflns_threshold_expression >2sigma(I)
_cod_data_source_file ic010181l_4.cif
_cod_data_source_block z
_cod_database_code 4319989

loop_
_symmetry_equiv_pos_as_xyz
'x, y, z'
'-x, y+1/2, -z+1/2'
'-x, -y, -z'
'x, -y-1/2, z-1/2'

loop_
_atom_site_label
_atom_site_type_symbol
_atom_site_fract_x
_atom_site_fract_y
_atom_site_fract_z
_atom_site_U_iso_or_equiv
_atom_site_adp_type
_atom_site_occupancy
_atom_site_symmetry_multiplicity
_atom_site_calc_flag
_atom_site_refinement_flags
_atom_site_disorder_assembly
_atom_site_disorder_group
Co1 Co 0.72597(8) 0.05856(6) 0.98728(9) 0.0237(3) Uani 1 1 d . . .
N5 N 0.8239(5) 0.1378(4) 0.9951(6) 0.0345(15) Uani 1 1 d . . .
C1 C 0.8379(5) -0.0796(4) 1.1144(6) 0.0226(15) Uani 1 1 d . . .
O1A O 0.8895(7) 0.1603(5) 1.0897(9) 0.044(2) Uani 0.65 1 d P . .
O1B O 0.8475(12) 0.1829(9) 0.9125(15) 0.042(4) Uani 0.35 1 d P . .
N2 N 0.7712(5) 0.0430(3) 1.1866(5) 0.0272(14) Uani 1 1 d . . .
C2 C 0.8974(6) -0.1542(4) 1.1297(7) 0.0291(17) Uani 1 1 d . . .
H2A H 0.8969 -0.1805 1.0457 0.035 Uiso 1 1 calc R . .
C3 C 0.9557(6) -0.1949(4) 1.2450(7) 0.0335(18) Uani 1 1 d . . .
H3A H 0.9882 -0.2437 1.2262 0.040 Uiso 1 1 calc R . .
N4 N 0.5829(5) 0.0939(3) 0.9789(6) 0.0274(14) Uani 1 1 d . . .
C4 C 0.9738(6) -0.1753(5) 1.3839(7) 0.0348(18) Uani 1 1 d . . .
H4A H 1.0162 -0.2117 1.4474 0.042 Uiso 1 1 calc R . .
N3 N 0.6754(5) 0.0679(3) 0.7884(5) 0.0244(13) Uani 1 1 d . . .
C5 C 0.9345(6) -0.1062(5) 1.4381(7) 0.0338(18) Uani 1 1 d . . .
H5A H 0.9528 -0.1032 1.5352 0.041 Uiso 1 1 calc R . .
N1 N 0.7820(4) -0.0511(3) 0.9906(5) 0.0242(13) Uani 1 1 d . . .
C6 C 0.8738(5) -0.0417(4) 1.3737(7) 0.0276(17) Uani 1 1 d . . .
H6A H 0.8598 -0.0015 1.4345 0.033 Uiso 1 1 calc R . .
C7 C 0.8279(5) -0.0247(4) 1.2301(7) 0.0268(16) Uani 1 1 d . . .
C10 C 0.7610(7) 0.1068(5) 1.2914(7) 0.041(2) Uani 1 1 d . . .
H10A H 0.8327 0.1255 1.3384 0.049 Uiso 1 1 calc R . .
H10B H 0.7298 0.0808 1.3612 0.049 Uiso 1 1 calc R . .
C11 C 0.6934(7) 0.1821(5) 1.2342(8) 0.046(2) Uani 1 1 d . . .
H11A H 0.7142 0.2012 1.1512 0.056 Uiso 1 1 calc R . .
H11B H 0.7095 0.2261 1.3031 0.056 Uiso 1 1 calc R . .
C12 C 0.5722(7) 0.1666(5) 1.1969(8) 0.043(2) Uani 1 1 d . . .
H12A H 0.5487 0.1588 1.2824 0.051 Uiso 1 1 calc R . .
H12B H 0.5358 0.2152 1.1501 0.051 Uiso 1 1 calc R . .
C13 C 0.5389(6) 0.0917(5) 1.1034(7) 0.0352(19) Uani 1 1 d . . .
H13A H 0.5638 0.0418 1.1563 0.042 Uiso 1 1 calc R . .
H13B H 0.4609 0.0893 1.0741 0.042 Uiso 1 1 calc R . .
C14 C 0.7687(6) -0.1002(4) 0.8634(7) 0.0278(16) Uani 1 1 d . . .
H14A H 0.6963 -0.0921 0.8057 0.033 Uiso 1 1 calc R . .
H14B H 0.7767 -0.1584 0.8882 0.033 Uiso 1 1 calc R . .
C15 C 0.8494(6) -0.0777(4) 0.7794(7) 0.0339(18) Uani 1 1 d . . .
H15A H 0.9205 -0.0961 0.8297 0.041 Uiso 1 1 calc R . .
H15B H 0.8309 -0.1070 0.6909 0.041 Uiso 1 1 calc R . .
C16 C 0.8535(6) 0.0145(4) 0.7511(7) 0.0316(17) Uani 1 1 d . . .
H16A H 0.8860 0.0425 0.8382 0.038 Uiso 1 1 calc R . .
H16B H 0.8997 0.0236 0.6877 0.038 Uiso 1 1 calc R . .
C17 C 0.7460(6) 0.0530(5) 0.6896(7) 0.0339(17) Uani 1 1 d . . .
H17A H 0.7073 0.0175 0.6147 0.041 Uiso 1 1 calc R . .
H17B H 0.7578 0.1056 0.6481 0.041 Uiso 1 1 calc R . .
C18 C 0.5766(5) 0.0978(4) 0.7391(6) 0.0228(15) Uani 1 1 d . . .
C24 C 0.5218(5) 0.1165(4) 0.8543(7) 0.0236(15) Uani 1 1 d . . .
C19 C 0.5271(6) 0.1081(5) 0.5951(7) 0.0372(19) Uani 1 1 d . . .
H19A H 0.5683 0.0897 0.5353 0.045 Uiso 1 1 calc R . .
C20 C 0.4279(7) 0.1409(5) 0.5281(8) 0.040(2) Uani 1 1 d . . .
H20A H 0.4145 0.1407 0.4311 0.049 Uiso 1 1 calc R . .
C21 C 0.3457(6) 0.1735(5) 0.5785(8) 0.0386(19) Uani 1 1 d . . .
H21A H 0.2859 0.1936 0.5134 0.046 Uiso 1 1 calc R . .
C22 C 0.3446(6) 0.1791(4) 0.7175(7) 0.0334(18) Uani 1 1 d . . .
H22A H 0.2832 0.2034 0.7348 0.040 Uiso 1 1 calc R . .
C23 C 0.4209(6) 0.1539(4) 0.8350(7) 0.0281(16) Uani 1 1 d . . .
H23A H 0.4009 0.1640 0.9181 0.034 Uiso 1 1 calc R . .

loop_
_atom_site_aniso_label
_atom_site_aniso_U_11
_atom_site_aniso_U_22
_atom_site_aniso_U_33
_atom_site_aniso_U_23
_atom_site_aniso_U_13
_atom_site_aniso_U_12
Co1 0.0275(5) 0.0250(5) 0.0200(4) -0.0007(4) 0.0083(4) 0.0031(5)
N5 0.041(4) 0.033(4) 0.032(4) 0.006(3) 0.013(3) -0.006(3)
C1 0.020(4) 0.029(4) 0.020(3) -0.005(3) 0.008(3) -0.003(3)
O1A 0.039(5) 0.047(5) 0.043(5) -0.006(4) 0.005(4) -0.018(4)
O1B 0.054(11) 0.031(9) 0.044(9) -0.015(7) 0.018(8) -0.015(8)
N2 0.040(4) 0.023(3) 0.021(3) -0.008(2) 0.014(3) 0.001(3)
C2 0.030(4) 0.028(4) 0.032(4) -0.007(3) 0.014(3) -0.003(3)
C3 0.040(5) 0.028(4) 0.036(4) 0.008(3) 0.014(4) 0.013(4)
N4 0.035(4) 0.026(3) 0.027(3) 0.003(2) 0.018(3) 0.007(3)
C4 0.032(5) 0.039(5) 0.034(4) 0.012(3) 0.009(3) 0.001(4)
N3 0.029(3) 0.028(3) 0.017(3) -0.001(2) 0.008(2) -0.002(3)
C5 0.033(5) 0.046(5) 0.022(4) 0.009(3) 0.006(3) -0.004(4)
N1 0.020(3) 0.029(3) 0.026(3) -0.009(3) 0.009(2) -0.007(3)
C6 0.029(4) 0.036(4) 0.017(3) -0.004(3) 0.005(3) -0.001(3)
C7 0.024(4) 0.033(4) 0.028(4) -0.007(3) 0.013(3) -0.005(3)
C10 0.062(6) 0.038(5) 0.026(4) -0.013(3) 0.017(4) 0.008(4)
C11 0.073(7) 0.042(5) 0.025(4) -0.010(3) 0.013(4) 0.017(4)
C12 0.055(6) 0.047(5) 0.034(4) 0.003(4) 0.024(4) 0.026(4)
C13 0.039(5) 0.044(5) 0.028(4) 0.000(3) 0.019(4) 0.012(4)
C14 0.028(4) 0.030(4) 0.027(4) -0.002(3) 0.010(3) -0.005(3)
C15 0.034(5) 0.041(5) 0.027(4) -0.009(3) 0.009(3) 0.005(3)
C16 0.033(5) 0.039(4) 0.030(4) -0.007(3) 0.021(3) -0.003(4)
C17 0.045(5) 0.038(4) 0.023(3) 0.003(3) 0.018(3) -0.001(4)
C18 0.024(4) 0.024(4) 0.020(3) 0.001(3) 0.004(3) 0.000(3)
C24 0.026(4) 0.020(4) 0.027(4) 0.001(3) 0.011(3) -0.001(3)
C19 0.047(5) 0.045(5) 0.017(3) -0.007(3) 0.005(3) 0.006(4)
C20 0.051(6) 0.042(5) 0.023(4) 0.005(3) -0.001(4) 0.002(4)
C21 0.027(5) 0.040(5) 0.042(5) 0.004(4) -0.004(4) 0.002(4)
C22 0.028(4) 0.034(4) 0.040(4) 0.009(3) 0.010(3) 0.008(3)
C23 0.027(4) 0.033(4) 0.028(4) 0.008(3) 0.012(3) 0.006(3)

loop_
_atom_type_symbol
_atom_type_description
_atom_type_scat_dispersion_real
_atom_type_scat_dispersion_imag
_atom_type_scat_source
C C 0.0033 0.0016 'International Tables Vol C Tables 4.2.6.8 and 6.1.1.4'
H H 0.0000 0.0000 'International Tables Vol C Tables 4.2.6.8 and 6.1.1.4'
N N 0.0061 0.0033 'International Tables Vol C Tables 4.2.6.8 and 6.1.1.4'
O O 0.0106 0.0060 'International Tables Vol C Tables 4.2.6.8 and 6.1.1.4'
Co Co 0.3494 0.9721 'International Tables Vol C Tables 4.2.6.8 and 6.1.1.4'

loop_
_geom_angle_atom_site_label_1
_geom_angle_atom_site_label_2
_geom_angle_atom_site_label_3
_geom_angle
_geom_angle_site_symmetry_1
_geom_angle_site_symmetry_3
_geom_angle_publ_flag
N5 Co1 N4 116.6(3) . . ?
N5 Co1 N1 114.1(3) . . ?
N4 Co1 N1 129.3(2) . . ?
N5 Co1 N3 92.7(3) . . ?
N4 Co1 N3 81.4(2) . . ?
N1 Co1 N3 97.0(2) . . ?
N5 Co1 N2 90.9(3) . . ?
N4 Co1 N2 97.5(2) . . ?
N1 Co1 N2 81.0(2) . . ?
N3 Co1 N2 176.4(2) . . ?
O1A N5 O1B 96.1(10) . . ?
O1A N5 Co1 128.9(6) . . ?
O1B N5 Co1 134.9(9) . . ?
N1 C1 C2 123.0(6) . . ?
N1 C1 C7 111.9(6) . . ?
C2 C1 C7 125.1(6) . . ?
N5 O1A O1B 42.7(6) . . ?
N5 O1B O1A 41.2(6) . . ?
C7 N2 C10 118.7(6) . . ?
C7 N2 Co1 116.3(4) . . ?
C10 N2 Co1 124.3(4) . . ?
C3 C2 C1 132.0(6) . . ?
C2 C3 C4 130.3(7) . . ?
C24 N4 C13 121.2(6) . . ?
C24 N4 Co1 117.6(4) . . ?
C13 N4 Co1 121.1(5) . . ?
C3 C4 C5 125.7(7) . . ?
C18 N3 C17 119.3(5) . . ?
C18 N3 Co1 117.2(4) . . ?
C17 N3 Co1 123.0(4) . . ?
C6 C5 C4 131.0(7) . . ?
C1 N1 C14 121.5(6) . . ?
C1 N1 Co1 116.7(4) . . ?
C14 N1 Co1 121.7(4) . . ?
C5 C6 C7 131.6(6) . . ?
N2 C7 C6 122.9(6) . . ?
N2 C7 C1 112.9(6) . . ?
C6 C7 C1 124.2(6) . . ?
N2 C10 C11 115.7(6) . . ?
C10 C11 C12 114.3(7) . . ?
C13 C12 C11 113.3(6) . . ?
N4 C13 C12 112.4(6) . . ?
N1 C14 C15 112.8(5) . . ?
C16 C15 C14 113.2(6) . . ?
C17 C16 C15 114.3(6) . . ?
C16 C17 N3 116.3(5) . . ?
N3 C18 C19 124.2(6) . . ?
N3 C18 C24 111.9(5) . . ?
C19 C18 C24 123.8(6) . . ?
N4 C24 C23 123.9(6) . . ?
N4 C24 C18 111.3(6) . . ?
C23 C24 C18 124.7(6) . . ?
C20 C19 C18 131.1(7) . . ?
C21 C20 C19 131.8(7) . . ?
C20 C21 C22 125.4(7) . . ?
C21 C22 C23 129.8(7) . . ?
C22 C23 C24 133.0(7) . . ?

loop_
_geom_bond_atom_site_label_1
_geom_bond_atom_site_label_2
_geom_bond_distance
_geom_bond_site_symmetry_2
_geom_bond_publ_flag
Co1 N5 1.779(6) . ?
Co1 N4 1.899(6) . ?
Co1 N1 1.906(6) . ?
Co1 N3 1.916(5) . ?
Co1 N2 1.926(5) . ?
N5 O1A 1.151(9) . ?
N5 O1B 1.185(15) . ?
C1 N1 1.338(8) . ?
C1 C2 1.413(9) . ?
C1 C7 1.474(9) . ?
O1A O1B 1.738(17) . ?
N2 C7 1.324(9) . ?
N2 C10 1.487(8) . ?
C2 C3 1.367(9) . ?
C3 C4 1.369(9) . ?
N4 C24 1.337(8) . ?
N4 C13 1.470(8) . ?
C4 C5 1.384(10) . ?
N3 C18 1.329(8) . ?
N3 C17 1.502(8) . ?
C5 C6 1.359(9) . ?
N1 C14 1.458(8) . ?
C6 C7 1.422(9) . ?
C10 C11 1.519(10) . ?
C11 C12 1.524(11) . ?
C12 C13 1.518(10) . ?
C14 C15 1.517(9) . ?
C15 C16 1.517(10) . ?
C16 C17 1.495(10) . ?
C18 C19 1.417(9) . ?
C18 C24 1.503(9) . ?
C24 C23 1.396(9) . ?
C19 C20 1.385(10) . ?
C20 C21 1.372(10) . ?
C21 C22 1.377(10) . ?
C22 C23 1.382(9) . ?
